data_2212011
loop_
_publ_author_name
'Zhang, Yue'
'Hozumi, Toshiya'
'Hashimoto, Kazuhito'
'Ohkoshi, Shin-ichi'

_publ_section_title
;
 Poly[triaquaocta-\m-cyano-dicopper(II)molybdate(IV) monohydrate]
;
_journal_coeditor_code BC3026
_journal_issue 2
_journal_name_full 'Acta Crystallographica Section E'
_journal_page_first i30
_journal_page_last i32
_journal_paper_doi 10.1107/S1600536806056194
_journal_volume 63
_journal_year 2007
_chemical_formula_iupac 'Cu2 [Mo (C N)8] , 4H2 O'
_chemical_formula_moiety 'C8 H6 Cu2 Mo N8 O3 , H2 O'
_chemical_formula_sum 'C8 H8 Cu2 Mo N8 O4'
_chemical_formula_weight 503.23
_chemical_name_common 'copper(II) octacyanomolybdate(IV) tetrahydrate'
_chemical_name_systematic
;
poly[triaquaocta-\m-cyano-dicopper(II)molybdate(IV) monohydrate]
;
_space_group_IT_number 60
_symmetry_cell_setting orthorhombic
_symmetry_space_group_name_Hall '-P 2n 2ab'
_symmetry_space_group_name_H-M 'P b c n'
_cell_angle_alpha 90.0000
_cell_angle_beta 90.0000
_cell_angle_gamma 90.0000
_cell_formula_units_Z 8
_cell_length_a 11.868(3)
_cell_length_b 14.931(3)
_cell_length_c 17.741(4)
_cell_measurement_reflns_used 24924
_cell_measurement_temperature 90.0(10)
_cell_measurement_theta_max 27.5
_cell_measurement_theta_min 3.2
_cell_volume 3143.7(12)
_computing_cell_refinement PROCESS-AUTO
_computing_data_collection 'PROCESS-AUTO (Rigaku, 1998)'
_computing_data_reduction 'CrystalStructure (Rigaku, 2005)'
_computing_molecular_graphics
;
ORTEP-3 for Windows (Farrugia, 1997) and VICS-II (Reference?)
;
_computing_publication_material CrystalStructure
_computing_structure_refinement 'CRYSTALS (Betteridge <i>et al.</i>,  2003)'
_computing_structure_solution 'SHELXS97 (Sheldrick, 1997)'
_diffrn_detector_area_resol_mean 10.00
_diffrn_measured_fraction_theta_full 0.998
_diffrn_measured_fraction_theta_max 0.998
_diffrn_measurement_device_type 'Rigaku R-AXIS RAPID'
_diffrn_measurement_method \w
_diffrn_radiation_type 'Mo K\a'
_diffrn_radiation_wavelength 0.71075
_diffrn_reflns_av_R_equivalents 0.038
_diffrn_reflns_limit_h_max 15
_diffrn_reflns_limit_h_min -15
_diffrn_reflns_limit_k_max 18
_diffrn_reflns_limit_k_min -19
_diffrn_reflns_limit_l_max 21
_diffrn_reflns_limit_l_min -23
_diffrn_reflns_number 28148
_diffrn_reflns_theta_full 27.48
_diffrn_reflns_theta_max 27.48
_exptl_absorpt_coefficient_mu 3.50
_exptl_absorpt_correction_T_max 0.705
_exptl_absorpt_correction_T_min 0.559
_exptl_absorpt_correction_type multi-scan
_exptl_absorpt_process_details '(ABSCOR; Higashi, 1995)'
_exptl_crystal_colour purple
_exptl_crystal_density_diffrn 2.126
_exptl_crystal_density_meas 2.14(9)
_exptl_crystal_density_method
;
flotation in toluene and tetrabromoethane
;
_exptl_crystal_description cubic
_exptl_crystal_F_000 1952.00
_exptl_crystal_size_max 0.10
_exptl_crystal_size_mid 0.10
_exptl_crystal_size_min 0.10
_refine_diff_density_max 3.41
_refine_diff_density_min -0.73
_refine_ls_extinction_method none
_refine_ls_goodness_of_fit_ref 1.01
_refine_ls_hydrogen_treatment noref
_refine_ls_number_parameters 209
_refine_ls_number_reflns 3605
_refine_ls_R_factor_gt 0.0366
_refine_ls_shift/su_max 0.0000
_refine_ls_structure_factor_coef Fsqd
_refine_ls_weighting_details 'w = 1/[0.0008Fo^2^ + \s(Fo^2^)]/(4Fo^2^)'
_refine_ls_weighting_scheme calc
_refine_ls_wR_factor_ref 0.0987
_reflns_number_gt 2906
_reflns_number_total 3605
_reflns_threshold_expression I>2\s(I)
_cod_data_source_file bc3026.cif
_cod_data_source_block I
_cod_original_cell_volume 3143.7(13)
_cod_database_code 2212011
_cod_database_fobs_code 2212011

loop_
_symmetry_equiv_pos_site_id
_symmetry_equiv_pos_as_xyz
1 +x,+y,+z
2 1/2-x,1/2+y,+z
3 +x,-y,1/2+z
4 1/2-x,1/2-y,1/2+z
5 -x,-y,-z
6 1/2+x,1/2-y,-z
7 -x,+y,1/2-z
8 1/2+x,1/2+y,1/2-z

loop_
_atom_site_type_symbol
_atom_site_label
_atom_site_fract_x
_atom_site_fract_y
_atom_site_fract_z
_atom_site_U_iso_or_equiv
_atom_site_adp_type
_atom_site_calc_flag
_atom_site_refinement_flags
_atom_site_occupancy
Mo Mo 0.29045(3) 0.11916(2) 0.63722(2) 0.00419(8) Uani d . 1.00
Cu Cu1 0.29040(4) -0.13933(3) 0.43014(2) 0.00835(11) Uani d . 1.00
Cu Cu2 0.0000 -0.10334(4) 0.7500 0.00760(15) Uani d S 1.00
Cu Cu3 0.0000 0.34278(4) 0.7500 0.00724(15) Uani d S 1.00
O O1 0.1220(2) -0.1573(2) 0.40914(17) 0.0235(8) Uani d . 1.00
O O2 -0.1556(3) -0.0884(2) 0.65069(17) 0.0292(9) Uani d . 1.00
O O3 0.1269(3) 0.3392(2) 0.86412(18) 0.0309(9) Uani d . 1.00
O O4 0.0071(2) -0.0876(2) 0.53070(18) 0.0271(8) Uani d . 1.00
N N1 0.2588(2) -0.01934(19) 0.49310(18) 0.0108(8) Uani d . 1.00
N N2 0.0816(2) -0.01159(19) 0.69120(18) 0.0112(7) Uani d . 1.00
N N3 0.0903(2) 0.25040(19) 0.70009(19) 0.0135(8) Uani d . 1.00
N N4 0.2240(2) 0.2611(2) 0.50229(19) 0.0128(8) Uani d . 1.00
N N5 0.4202(2) -0.06399(19) 0.69443(18) 0.0099(7) Uani d . 1.00
N N6 0.3013(2) 0.1102(2) 0.82185(19) 0.0140(8) Uani d . 1.00
N N7 0.4196(2) 0.3023(2) 0.69456(18) 0.0126(8) Uani d . 1.00
N N8 0.5437(2) 0.1316(2) 0.56187(18) 0.0109(7) Uani d . 1.00
C C1 0.2674(3) 0.0310(2) 0.5416(2) 0.0083(8) Uani d . 1.00
C C2 0.1510(3) 0.0342(2) 0.6680(2) 0.0089(8) Uani d . 1.00
C C3 0.1571(3) 0.2037(2) 0.6762(2) 0.0094(8) Uani d . 1.00
C C4 0.2457(3) 0.2090(2) 0.5468(2) 0.0089(8) Uani d . 1.00
C C5 0.3766(3) -0.0009(2) 0.6714(2) 0.0093(8) Uani d . 1.00
C C6 0.3024(3) 0.1138(2) 0.7581(2) 0.0110(9) Uani d . 1.00
C C7 0.3748(3) 0.2392(2) 0.6733(2) 0.0096(8) Uani d . 1.00
C C8 0.4539(3) 0.1258(2) 0.5846(2) 0.0093(9) Uani d . 1.00

loop_
_atom_site_aniso_label
_atom_site_aniso_U_11
_atom_site_aniso_U_22
_atom_site_aniso_U_33
_atom_site_aniso_U_12
_atom_site_aniso_U_13
_atom_site_aniso_U_23
Mo 0.00335(18) 0.00464(17) 0.00458(17) 0.00010(11) 0.00070(11) -0.00005(10)
Cu1 0.0063(2) 0.0121(2) 0.0066(2) -0.00105(17) 0.00090(18) 0.00124(16)
Cu2 0.0069(3) 0.0061(2) 0.0098(3) 0.0000 0.0043(2) 0.0000
Cu3 0.0057(3) 0.0049(2) 0.0111(3) 0.0000 0.0042(2) 0.0000
O1 0.0061(15) 0.0466(18) 0.0178(15) -0.0013(13) -0.0042(12) 0.0031(13)
O2 0.0234(19) 0.0428(18) 0.0215(16) 0.0063(16) -0.0017(14) 0.0054(14)
O3 0.0215(19) 0.0464(19) 0.0249(17) 0.0098(16) -0.0023(14) 0.0105(14)
O4 0.0219(18) 0.0360(16) 0.0235(17) -0.0046(15) 0.0023(14) -0.0060(14)
N1 0.0084(17) 0.0134(15) 0.0105(15) 0.0024(12) -0.0002(13) 0.0001(12)
N2 0.0112(17) 0.0077(13) 0.0149(16) -0.0015(12) 0.0022(14) -0.0007(11)
N3 0.0120(18) 0.0089(13) 0.0195(17) 0.0002(13) 0.0054(15) 0.0013(12)
N4 0.0117(19) 0.0147(15) 0.0120(15) 0.0043(12) 0.0008(14) 0.0003(12)
N5 0.0082(16) 0.0110(14) 0.0106(15) -0.0003(12) 0.0007(13) 0.0004(11)
N6 0.0147(19) 0.0186(16) 0.0086(17) 0.0006(13) -0.0026(14) -0.0007(12)
N7 0.0127(18) 0.0130(15) 0.0120(15) -0.0006(13) -0.0033(14) -0.0007(12)
N8 0.0077(17) 0.0125(14) 0.0126(15) -0.0001(12) 0.0015(13) 0.0001(12)
C1 0.0073(18) 0.0101(16) 0.0076(17) 0.0008(13) -0.0003(14) 0.0012(13)
C2 0.010(2) 0.0074(15) 0.0095(17) 0.0049(14) -0.0016(15) -0.0015(13)
C3 0.010(2) 0.0063(15) 0.0120(17) -0.0014(14) 0.0021(15) 0.0010(13)
C4 0.0056(18) 0.0121(16) 0.0090(17) 0.0000(14) -0.0003(14) -0.0021(14)
C5 0.0072(18) 0.0122(16) 0.0084(16) -0.0029(14) 0.0016(15) -0.0014(13)
C6 0.0073(19) 0.0130(17) 0.013(2) -0.0001(13) -0.0010(15) -0.0006(13)
C7 0.0070(18) 0.0123(16) 0.0097(17) 0.0049(14) 0.0023(15) 0.0009(13)
C8 0.012(2) 0.0091(16) 0.0073(16) 0.0001(14) 0.0005(15) 0.0023(13)

loop_
_atom_type_symbol
_atom_type_description
_atom_type_scat_dispersion_real
_atom_type_scat_dispersion_imag
_atom_type_scat_source
Cu Cu 0.320 1.265
;
International Tables for Crystallography
(1992, Vol. C, Tables 4.2.6.8 and 6.1.1.4)
;
Mo Mo -1.683 0.686
;
International Tables for Crystallography
(1992, Vol. C, Tables 4.2.6.8 and 6.1.1.4)
;
C C 0.003 0.002
;
International Tables for Crystallography
(1992, Vol. C, Tables 4.2.6.8 and 6.1.1.4)
;
N N 0.006 0.003
;
International Tables for Crystallography
(1992, Vol. C, Tables 4.2.6.8 and 6.1.1.4)
;
H H 0.000 0.000
;
International Tables for Crystallography
(1992, Vol. C, Table 6.1.1.4)
;
O O 0.011 0.006
;
International Tables for Crystallography
(1992, Vol. C, Tables 4.2.6.8 and 6.1.1.4)
;

loop_
_geom_angle_atom_site_label_1
_geom_angle_atom_site_label_2
_geom_angle_atom_site_label_3
_geom_angle_site_symmetry_1
_geom_angle_site_symmetry_3
_geom_angle
_geom_angle_publ_flag
C2 Mo C5 . . 78.65(14) no
C2 Mo C8 . . 145.86(12) no
C2 Mo C4 . . 111.41(14) no
C2 Mo C7 . . 140.62(13) no
C2 Mo C3 . . 72.42(13) no
C2 Mo C6 . . 77.08(13) no
C2 Mo C1 . . 75.11(13) no
C5 Mo C8 . . 74.46(13) no
C5 Mo C4 . . 147.64(13) no
C5 Mo C7 . . 112.91(14) no
C5 Mo C3 . . 138.81(13) no
C5 Mo C6 . . 69.91(13) no
C5 Mo C1 . . 76.95(13) no
C8 Mo C4 . . 82.60(14) no
C8 Mo C7 . . 70.82(13) no
C8 Mo C3 . . 141.15(12) no
C8 Mo C6 . . 111.98(14) no
C8 Mo C1 . . 78.60(14) no
C4 Mo C7 . . 79.49(13) no
C4 Mo C3 . . 72.02(14) no
C4 Mo C6 . . 141.34(13) no
C4 Mo C1 . . 76.37(13) no
C7 Mo C3 . . 75.90(14) no
C7 Mo C6 . . 72.78(13) no
C7 Mo C1 . . 143.02(14) no
C3 Mo C6 . . 75.44(14) no
C3 Mo C1 . . 121.25(14) no
C6 Mo C1 . . 140.08(12) no
N2 Cu2 N2 . 7_556 92.21(12) no
N2 Cu2 N7 . 2_545 89.72(12) no
N2 Cu2 N7 . 8_446 177.89(12) no
N2 Cu2 N7 7_556 2_545 177.89(12) no
N2 Cu2 N7 7_556 8_446 89.72(12) no
N7 Cu2 N7 2_545 8_446 88.38(13) no
N3 Cu3 N3 . 7_556 90.43(13) no
N3 Cu3 N5 . 2_555 90.50(12) no
N3 Cu3 N5 . 8_456 175.30(14) no
N3 Cu3 N5 7_556 2_555 175.30(14) no
N3 Cu3 N5 7_556 8_456 90.50(13) no
N5 Cu3 N5 2_555 8_456 88.95(13) no
O1 Cu1 N1 . . 91.91(12) no
O1 Cu1 N4 . 2_545 86.28(13) no
O1 Cu1 N8 . 5_656 172.36(12) no
O1 Cu1 N6 . 3_554 85.16(13) no
N1 Cu1 N4 . 2_545 106.09(12) no
N1 Cu1 N8 . 5_656 95.04(12) no
N1 Cu1 N6 . 3_554 109.53(12) no
N4 Cu1 N8 2_545 5_656 94.80(13) no
N4 Cu1 N6 2_545 3_554 143.56(13) no
N8 Cu1 N6 5_656 3_554 89.53(13) no
Cu1 N1 C1 . . 157.3(3) no
Cu2 N2 C2 . . 162.8(3) no
Cu3 N3 C3 . . 168.9(3) no
Cu1 N4 C4 2_555 . 170.6(3) no
Cu1 N8 C8 5_656 . 155.2(3) no
Cu1 N6 C6 3_555 . 164.3(3) no
Cu3 N5 C5 2_545 . 169.3(3) no
Cu2 N7 C7 2_555 . 168.4(3) no
Mo C1 N1 . . 176.0(3) no
Mo C2 N2 . . 173.2(3) no
Mo C3 N3 . . 176.1(3) no
Mo C4 N4 . . 175.3(3) no
Mo C5 N5 . . 175.4(3) no
Mo C6 N6 . . 175.5(3) no
Mo C7 N7 . . 178.0(3) no
Mo C8 N8 . . 174.8(3) no

loop_
_geom_bond_atom_site_label_1
_geom_bond_atom_site_label_2
_geom_bond_site_symmetry_2
_geom_bond_distance
_geom_bond_publ_flag
Mo C1 . 2.165(3) no
Mo C2 . 2.155(3) no
Mo C3 . 2.139(3) no
Mo C4 . 2.158(3) no
Mo C5 . 2.151(3) no
Mo C6 . 2.152(4) no
Mo C7 . 2.150(3) no
Mo C8 . 2.155(4) no
Cu1 O1 . 2.051(3) no
Cu1 N1 . 2.144(2) no
Cu1 N4 2_545 1.970(3) no
Cu1 N6 3_554 1.974(3) no
Cu1 N8 5_656 1.977(3) no
Cu2 N2 . 1.976(3) no
Cu2 N2 7_556 1.976(3) no
Cu2 N7 2_545 1.966(3) no
Cu2 N7 8_446 1.966(3) no
Cu3 N3 . 1.958(3) no
Cu3 N3 7_556 1.958(3) no
Cu3 N5 2_555 1.951(3) no
Cu3 N5 8_456 1.951(3) no
N1 C1 . 1.147(4) no
N2 C2 . 1.147(4) no
N3 C3 . 1.138(4) no
N4 C4 . 1.137(4) no
N5 C5 . 1.150(4) no
N6 C6 . 1.131(5) no
N7 C7 . 1.146(4) no
N8 C8 . 1.143(5) no

loop_
_geom_contact_atom_site_label_1
_geom_contact_atom_site_label_2
_geom_contact_distance
_geom_contact_site_symmetry_2
_geom_contact_publ_flag
Cu2 O2 2.562(3) . no
Cu2 O2 2.562(3) 7_556 no
Cu3 O3 2.524(3) . no
Cu3 O3 2.524(3) 7_556 no
O2 Cu2 2.562(3) . no
O2 O4 2.875(4) . no
O2 O3 2.810(5) 8_446 no
O2 N1 3.255(4) 5_556 no
O2 N2 3.124(4) . no
O2 N2 3.155(4) 7_556 no
O2 N6 3.466(4) 7_556 no
O2 N7 3.334(4) 2_545 no
O2 N7 3.317(4) 8_446 no
O4 O2 2.875(4) . no
O4 O4 2.839(4) 5_556 no
O4 O1 2.755(4) . no
O4 N1 3.225(4) . no
O4 N1 3.562(4) 5_556 no
O4 N2 3.190(4) . no
O4 N7 3.451(4) 2_545 no
O4 C2 3.486(4) . no
O4 C1 3.565(5) . no
O3 Cu3 2.524(3) . no
O3 O2 2.810(5) 8_556 no
O3 O1 2.832(4) 3_555 no
O3 N3 3.227(4) . no
O3 N3 3.114(4) 7_556 no
O3 N4 3.374(4) 4_555 no
O3 N5 3.386(4) 2_555 no
O3 N5 3.030(4) 8_456 no
O1 O4 2.755(4) . no
O1 O3 2.832(4) 3_554 no
O1 N3 3.469(4) 5_556 no
N1 O2 3.255(4) 5_556 no
N1 O4 3.225(4) . no
N1 O4 3.562(4) 5_556 no
N2 O2 3.124(4) . no
N2 O2 3.155(4) 7_556 no
N2 O4 3.190(4) . no
N3 O3 3.227(4) . no
N3 O3 3.114(4) 7_556 no
N3 O1 3.469(4) 5_556 no
N4 O3 3.374(4) 4_554 no
N4 N8 2.905(4) 6_456 no
N8 N4 2.905(4) 6_556 no
N8 N6 2.783(4) 7_656 no
N6 O2 3.466(4) 7_556 no
N6 N8 2.783(4) 7_656 no
N6 C8 3.354(5) 7_656 no
N5 O3 3.386(4) 2_545 no
N5 O3 3.030(4) 8_546 no
N5 N5 2.734(4) 7_656 no
N5 C5 3.517(4) 7_656 no
N7 O2 3.334(4) 2_555 no
N7 O2 3.317(4) 8_556 no
N7 O4 3.451(4) 2_555 no
N7 N7 2.740(4) 7_656 no
N7 C7 3.513(5) 7_656 no
C2 O4 3.486(4) . no
C5 N5 3.517(4) 7_656 no
C8 N6 3.354(5) 7_656 no
C7 N7 3.513(5) 7_656 no
C1 O4 3.565(5) . no

loop_
_geom_torsion_atom_site_label_1
_geom_torsion_atom_site_label_2
_geom_torsion_atom_site_label_3
_geom_torsion_atom_site_label_4
_geom_torsion_site_symmetry_1
_geom_torsion_site_symmetry_3
_geom_torsion_site_symmetry_4
_geom_torsion
_geom_torsion_publ_flag
N2 Cu2 N2 C2 . 7_556 7_556 108.1(9) no
N2 Cu2 N2 C2 7_556 . . 108.1(9) no
N2 Cu2 N7 C7 . 2_545 2_545 149.8(16) no
N7 Cu2 N2 C2 2_545 . . -71.0(9) no
N2 Cu2 N7 C7 . 8_446 8_446 -6(4) no
N7 Cu2 N2 C2 8_446 . . -96(3) no
N2 Cu2 N7 C7 7_556 2_545 2_545 -6(4) no
N7 Cu2 N2 C2 2_545 7_556 7_556 -96(3) no
N2 Cu2 N7 C7 7_556 8_446 8_446 149.8(16) no
N7 Cu2 N2 C2 8_446 7_556 7_556 -71.0(9) no
N7 Cu2 N7 C7 2_545 8_446 8_446 -31.1(16) no
N7 Cu2 N7 C7 8_446 2_545 2_545 -31.1(16) no
N3 Cu3 N3 C3 . 7_556 7_556 -125.3(16) no
N3 Cu3 N3 C3 7_556 . . -125.3(16) no
N3 Cu3 N5 C5 . 2_555 2_555 -150.5(17) no
N5 Cu3 N3 C3 2_555 . . 59.3(16) no
N3 Cu3 N5 C5 . 8_456 8_456 108(2) no
N5 Cu3 N3 C3 8_456 . . -24(2) no
N3 Cu3 N5 C5 7_556 2_555 2_555 108(2) no
N5 Cu3 N3 C3 2_555 7_556 7_556 -24(2) no
N3 Cu3 N5 C5 7_556 8_456 8_456 -150.5(17) no
N5 Cu3 N3 C3 8_456 7_556 7_556 59.3(16) no
N5 Cu3 N5 C5 2_555 8_456 8_456 24.9(17) no
N5 Cu3 N5 C5 8_456 2_555 2_555 24.9(17) no
O1 Cu1 N1 C1 . . . 136.1(7) no
O1 Cu1 N4 C4 . 2_545 2_545 -42.4(19) no
O1 Cu1 N8 C8 . 5_656 5_656 36.3(13) no
O1 Cu1 N6 C6 . 3_554 3_554 -69.5(12) no
N1 Cu1 N4 C4 . 2_545 2_545 48.5(19) no
N4 Cu1 N1 C1 2_545 . . 49.4(8) no
N1 Cu1 N8 C8 . 5_656 5_656 -119.2(6) no
N8 Cu1 N1 C1 5_656 . . -47.1(7) no
N1 Cu1 N6 C6 . 3_554 3_554 -159.8(12) no
N6 Cu1 N1 C1 3_554 . . -138.4(7) no
N4 Cu1 N8 C8 2_545 5_656 5_656 134.2(6) no
N8 Cu1 N4 C4 5_656 2_545 2_545 145.2(19) no
N4 Cu1 N6 C6 2_545 3_554 3_554 7.6(13) no
N6 Cu1 N4 C4 3_554 2_545 2_545 -119.1(19) no
N8 Cu1 N6 C6 5_656 3_554 3_554 105.0(12) no
N6 Cu1 N8 C8 3_554 5_656 5_656 -9.6(6) no
Cu1 N4 C4 Mo 2_555 . . 45(5) no
Cu1 N8 C8 Mo 5_656 . . 20(3) no
Cu1 N6 C6 Mo 3_555 . . -85(4) no
Cu3 N5 C5 Mo 2_545 . . -38(5) no
Cu2 N7 C7 Mo 2_555 . . 14(11) no
